data_7002477
loop_
_publ_author_name
'Dai, Feng-Rong'
'Ye, Heng-Yun'
'Li, Bin'
'Zhang, Li-Yi'
'Chen, Zhong-Ning'

_publ_section_title
;
 Low-valence oxo-centred triruthenium complexes by bridging acetate
 substitution with pyrazolyldiazine or pyridinyltetrazine ligands
;
_journal_issue 40
_journal_name_full 'Dalton Transactions'
_journal_page_first 8696
_journal_page_last 8703
_journal_paper_doi 10.1039/b908798b
_journal_year 2009
_chemical_formula_moiety 'C29 H34 Cl N6 O11 Ru3, F6 P, C H2 Cl2'
_chemical_formula_sum 'C30 H36 Cl3 F6 N6 O11 P Ru3'
_chemical_formula_weight 1211.18
_chemical_name_systematic
;
?
;
_space_group_IT_number 2
_symmetry_cell_setting triclinic
_symmetry_space_group_name_Hall '-P 1'
_symmetry_space_group_name_H-M 'P -1'
_atom_sites_solution_hydrogens geom
_atom_sites_solution_primary direct
_atom_sites_solution_secondary difmap
_audit_creation_method SHELXL-97
_cell_angle_alpha 106.470(11)
_cell_angle_beta 97.90(2)
_cell_angle_gamma 96.716(17)
_cell_formula_units_Z 2
_cell_length_a 8.010(4)
_cell_length_b 13.998(6)
_cell_length_c 20.935(11)
_cell_measurement_reflns_used 5000
_cell_measurement_temperature 173(2)
_cell_measurement_theta_max 27.4217
_cell_measurement_theta_min 3.0066
_cell_volume 2199.4(19)
_computing_cell_refinement 'CrystalClear (Rigaku/MSC Inc., 2005)'
_computing_data_collection 'CrystalClear (Rigaku/MSC Inc., 2005)'
_computing_data_reduction 'CrystalClear (Rigaku/MSC Inc., 2005)'
_computing_molecular_graphics 'Bruker SHELXTL'
_computing_publication_material 'Bruker SHELXTL'
_computing_structure_refinement 'SHELXL-97 (Sheldrick, 1997)'
_computing_structure_solution 'SHELXS-97 (Sheldrick, 1990)'
_diffrn_ambient_temperature 173(2)
_diffrn_detector_area_resol_mean 28.5714
_diffrn_measured_fraction_theta_full 0.971
_diffrn_measured_fraction_theta_max 0.971
_diffrn_measurement_device_type 'RIGAKU SATURN70'
_diffrn_measurement_method '\w scans'
_diffrn_radiation_monochromator graphite
_diffrn_radiation_source 'fine-focus sealed tube'
_diffrn_radiation_type MoK\a
_diffrn_radiation_wavelength 0.71073
_diffrn_reflns_av_R_equivalents 0.1486
_diffrn_reflns_av_sigmaI/netI 0.2651
_diffrn_reflns_limit_h_max 9
_diffrn_reflns_limit_h_min -9
_diffrn_reflns_limit_k_max 14
_diffrn_reflns_limit_k_min -16
_diffrn_reflns_limit_l_max 24
_diffrn_reflns_limit_l_min -24
_diffrn_reflns_number 13422
_diffrn_reflns_theta_full 25.00
_diffrn_reflns_theta_max 25.00
_diffrn_reflns_theta_min 2.98
_exptl_absorpt_coefficient_mu 1.320
_exptl_absorpt_correction_T_max 0.9120
_exptl_absorpt_correction_T_min 0.5124
_exptl_absorpt_correction_type multi-scan
_exptl_crystal_colour Brown
_exptl_crystal_density_diffrn 1.829
_exptl_crystal_density_method 'not measured'
_exptl_crystal_description Chip
_exptl_crystal_F_000 1196
_exptl_crystal_size_max 0.5000
_exptl_crystal_size_mid 0.1500
_exptl_crystal_size_min 0.0800
_refine_diff_density_max 2.217
_refine_diff_density_min -2.448
_refine_diff_density_rms 0.261
_refine_ls_extinction_coef 0.0089(11)
_refine_ls_extinction_expression Fc^*^=kFc[1+0.001xFc^2^\l^3^/sin(2\q)]^-1/4^
_refine_ls_extinction_method SHELXL
_refine_ls_goodness_of_fit_ref 0.966
_refine_ls_hydrogen_treatment constr
_refine_ls_matrix_type full
_refine_ls_number_parameters 542
_refine_ls_number_reflns 7542
_refine_ls_number_restraints 0
_refine_ls_restrained_S_all 0.966
_refine_ls_R_factor_all 0.1660
_refine_ls_R_factor_gt 0.1186
_refine_ls_shift/su_max 0.000
_refine_ls_shift/su_mean 0.000
_refine_ls_structure_factor_coef Fsqd
_refine_ls_weighting_details 'calc w=1/[\s^2^(Fo^2^)+(0.0866P)^2^+0.0000P] where P=(Fo^2^+2Fc^2^)/3'
_refine_ls_weighting_scheme calc
_refine_ls_wR_factor_gt 0.2389
_refine_ls_wR_factor_ref 0.2654
_reflns_number_gt 3338
_reflns_number_total 7542
_reflns_threshold_expression >2sigma(I)
_cod_data_source_file b908798b.txt
_cod_data_source_block compound_4
_cod_depositor_comments
;
The following automatic conversions were performed:
'_exptl_absorpt_correction_type' value 'Multi-scan' changed to
'multi-scan' according to
'/home/saulius/struct/CIF-dictionaries/cif_core.dic' dictionary named
'cif_core.dic' version 2.4.1 from 2010-06-29.

Automatic conversion script
Id: cif_fix_enum 1527 2010-12-29 10:47:43Z saulius 
;
_cod_original_cell_volume 2199.5(17)
_cod_database_code 7002477

loop_
_symmetry_equiv_pos_as_xyz
'x, y, z'
'-x, -y, -z'

loop_
_atom_site_label
_atom_site_type_symbol
_atom_site_fract_x
_atom_site_fract_y
_atom_site_fract_z
_atom_site_U_iso_or_equiv
_atom_site_adp_type
_atom_site_occupancy
_atom_site_symmetry_multiplicity
_atom_site_calc_flag
_atom_site_refinement_flags
_atom_site_disorder_assembly
_atom_site_disorder_group
Ru1 Ru 0.25510(17) 0.63896(9) 0.83571(6) 0.0207(4) Uani 1 1 d . . .
Ru2 Ru 0.16971(17) 0.51248(9) 0.67629(6) 0.0210(4) Uani 1 1 d . . .
Ru3 Ru 0.06878(18) 0.74634(9) 0.72683(6) 0.0229(4) Uani 1 1 d . . .
Cl1 Cl -0.1014(6) 0.2845(3) 0.6493(2) 0.0387(11) Uani 1 1 d . . .
N1 N 0.3018(19) 0.6092(10) 0.9287(6) 0.032(4) Uani 1 1 d . . .
N2 N 0.227(2) 0.5139(10) 0.9237(7) 0.036(4) Uani 1 1 d . . .
N3 N 0.1563(16) 0.4920(9) 0.8108(6) 0.022(3) Uani 1 1 d . . .
N4 N 0.0918(16) 0.4393(9) 0.7423(6) 0.022(3) Uani 1 1 d . . .
N5 N 0.2017(17) 0.3838(9) 0.6000(6) 0.025(3) Uani 1 1 d . . .
N6 N -0.060(2) 0.8623(10) 0.7048(6) 0.031(4) Uani 1 1 d . . .
O1 O 0.1650(13) 0.6384(7) 0.7453(5) 0.021(2) Uani 1 1 d . . .
O2 O 0.4898(14) 0.6062(8) 0.8203(5) 0.028(3) Uani 1 1 d . . .
O3 O 0.4210(15) 0.5075(8) 0.7124(5) 0.032(3) Uani 1 1 d . . .
O4 O 0.3689(16) 0.7917(8) 0.8664(6) 0.035(3) Uani 1 1 d . . .
O5 O 0.2752(15) 0.8512(7) 0.7807(6) 0.031(3) Uani 1 1 d . . .
O6 O 0.0413(15) 0.6804(8) 0.8714(6) 0.036(3) Uani 1 1 d . . .
O7 O -0.0463(16) 0.7801(8) 0.8104(6) 0.037(3) Uani 1 1 d . . .
O8 O -0.0739(13) 0.5004(8) 0.6247(5) 0.025(2) Uani 1 1 d . . .
O9 O -0.1522(14) 0.6517(7) 0.6690(5) 0.026(3) Uani 1 1 d . . .
O10 O 0.2566(14) 0.5882(7) 0.6114(5) 0.027(3) Uani 1 1 d . . .
O11 O 0.1805(15) 0.7415(8) 0.6424(5) 0.029(3) Uani 1 1 d . . .
C1 C -0.003(2) 0.3493(12) 0.7336(9) 0.040(5) Uani 1 1 d . . .
C2 C -0.030(2) 0.3090(13) 0.7814(8) 0.032(4) Uani 1 1 d . . .
H2A H -0.1007 0.2451 0.7707 0.038 Uiso 1 1 calc R . .
C3 C 0.042(2) 0.3589(13) 0.8451(10) 0.041(5) Uani 1 1 d . . .
H3A H 0.0259 0.3300 0.8802 0.049 Uiso 1 1 calc R . .
C4 C 0.138(2) 0.4489(12) 0.8596(8) 0.025(4) Uani 1 1 d . . .
C5 C 0.243(3) 0.5028(13) 0.9903(9) 0.048(6) Uani 1 1 d . . .
C6 C 0.338(3) 0.5921(15) 1.0309(10) 0.056(6) Uani 1 1 d . . .
H6A H 0.3802 0.6062 1.0779 0.067 Uiso 1 1 calc R . .
C7 C 0.364(3) 0.6601(14) 0.9941(8) 0.043(5) Uani 1 1 d . . .
C8 C 0.189(4) 0.4079(14) 1.0015(9) 0.075(8) Uani 1 1 d . . .
H8A H 0.2175 0.4152 1.0499 0.113 Uiso 1 1 calc R . .
H8B H 0.2469 0.3560 0.9759 0.113 Uiso 1 1 calc R . .
H8C H 0.0650 0.3881 0.9864 0.113 Uiso 1 1 calc R . .
C9 C 0.447(3) 0.7682(13) 1.0173(9) 0.048(5) Uani 1 1 d . . .
H9A H 0.4363 0.7954 0.9789 0.072 Uiso 1 1 calc R . .
H9B H 0.5678 0.7736 1.0358 0.072 Uiso 1 1 calc R . .
H9C H 0.3901 0.8067 1.0524 0.072 Uiso 1 1 calc R . .
C10 C 0.129(2) 0.3683(11) 0.5351(8) 0.031(4) Uani 1 1 d . . .
H10A H 0.0582 0.4139 0.5253 0.038 Uiso 1 1 calc R . .
C11 C 0.154(2) 0.2884(12) 0.4814(9) 0.037(5) Uani 1 1 d . . .
H11A H 0.1007 0.2801 0.4363 0.044 Uiso 1 1 calc R . .
C12 C 0.259(2) 0.2213(13) 0.4951(9) 0.038(5) Uani 1 1 d . . .
H12A H 0.2809 0.1674 0.4596 0.046 Uiso 1 1 calc R . .
C13 C 0.331(3) 0.2356(13) 0.5631(9) 0.044(5) Uani 1 1 d . . .
H13A H 0.3986 0.1898 0.5751 0.053 Uiso 1 1 calc R . .
C14 C 0.300(2) 0.3169(12) 0.6112(8) 0.036(4) Uani 1 1 d . . .
H14A H 0.3531 0.3272 0.6566 0.043 Uiso 1 1 calc R . .
C15 C -0.229(2) 0.8606(11) 0.7067(7) 0.021(3) Uani 1 1 d . . .
H15A H -0.2901 0.8038 0.7146 0.025 Uiso 1 1 calc R . .
C16 C -0.312(3) 0.9312(13) 0.6984(9) 0.047(5) Uani 1 1 d . . .
H16A H -0.4300 0.9263 0.7016 0.057 Uiso 1 1 calc R . .
C17 C -0.226(3) 1.0187(14) 0.6840(9) 0.048(6) Uani 1 1 d . . .
H17A H -0.2855 1.0701 0.6760 0.057 Uiso 1 1 calc R . .
C18 C -0.054(3) 1.0236(13) 0.6827(10) 0.045(5) Uani 1 1 d . . .
H18A H 0.0096 1.0790 0.6740 0.054 Uiso 1 1 calc R . .
C19 C 0.027(2) 0.9432(12) 0.6947(8) 0.035(4) Uani 1 1 d . . .
H19A H 0.1470 0.9469 0.6957 0.041 Uiso 1 1 calc R . .
C20 C 0.524(2) 0.5443(11) 0.7692(8) 0.027(4) Uani 1 1 d . . .
C21 C 0.697(2) 0.5127(14) 0.7713(9) 0.034(4) Uani 1 1 d . . .
H21A H 0.7661 0.5451 0.8165 0.051 Uiso 1 1 calc R . .
H21B H 0.7540 0.5333 0.7376 0.051 Uiso 1 1 calc R . .
H21C H 0.6843 0.4392 0.7611 0.051 Uiso 1 1 calc R . .
C22 C 0.375(2) 0.8566(10) 0.8336(8) 0.019(3) Uani 1 1 d . . .
C23 C 0.517(2) 0.9460(12) 0.8651(9) 0.035(4) Uani 1 1 d . . .
H23A H 0.5824 0.9380 0.9058 0.052 Uiso 1 1 calc R . .
H23B H 0.4675 1.0082 0.8773 0.052 Uiso 1 1 calc R . .
H23C H 0.5925 0.9498 0.8326 0.052 Uiso 1 1 calc R . .
C24 C -0.046(2) 0.7448(12) 0.8602(8) 0.027(4) Uani 1 1 d . . .
C25 C -0.172(2) 0.7821(12) 0.9085(8) 0.031(4) Uani 1 1 d . . .
H25A H -0.1608 0.7515 0.9452 0.046 Uiso 1 1 calc R . .
H25B H -0.2896 0.7625 0.8831 0.046 Uiso 1 1 calc R . .
H25C H -0.1458 0.8558 0.9275 0.046 Uiso 1 1 calc R . .
C26 C -0.181(2) 0.5605(12) 0.6303(8) 0.027(4) Uani 1 1 d . . .
C27 C -0.359(2) 0.5231(11) 0.5876(8) 0.028(4) Uani 1 1 d . . .
H27A H -0.3660 0.4532 0.5595 0.042 Uiso 1 1 calc R . .
H27B H -0.3813 0.5657 0.5585 0.042 Uiso 1 1 calc R . .
H27C H -0.4437 0.5264 0.6174 0.042 Uiso 1 1 calc R . .
C28 C 0.251(2) 0.6763(11) 0.6082(8) 0.022(4) Uani 1 1 d . . .
C29 C 0.334(3) 0.7065(14) 0.5547(9) 0.045(5) Uani 1 1 d . . .
H29A H 0.3219 0.7763 0.5576 0.067 Uiso 1 1 calc R . .
H29B H 0.2788 0.6617 0.5098 0.067 Uiso 1 1 calc R . .
H29C H 0.4558 0.7011 0.5621 0.067 Uiso 1 1 calc R . .
P1 P 0.4348(7) 0.2119(4) 0.7713(2) 0.0363(12) Uani 1 1 d . . .
F1 F 0.4249(18) 0.0917(9) 0.7456(7) 0.077(4) Uani 1 1 d . . .
F2 F 0.6037(14) 0.2196(9) 0.8232(6) 0.059(3) Uani 1 1 d . . .
F3 F 0.3219(16) 0.2009(10) 0.8282(6) 0.064(4) Uani 1 1 d . . .
F4 F 0.2618(14) 0.2042(8) 0.7199(5) 0.048(3) Uani 1 1 d . . .
F5 F 0.5461(15) 0.2236(9) 0.7153(6) 0.054(3) Uani 1 1 d . . .
F6 F 0.4405(16) 0.3313(7) 0.7977(6) 0.060(3) Uani 1 1 d . . .
C01 C 0.078(3) 1.0330(16) 0.8726(9) 0.051(6) Uani 1 1 d . . .
H01A H 0.1674 1.0616 0.8520 0.062 Uiso 1 1 calc R . .
H01B H 0.0171 0.9688 0.8393 0.062 Uiso 1 1 calc R . .
Cl01 Cl -0.0673(8) 1.1173(4) 0.8902(3) 0.0647(17) Uani 1 1 d . . .
Cl02 Cl 0.1753(8) 1.0077(4) 0.9456(3) 0.0578(15) Uani 1 1 d . . .

loop_
_atom_site_aniso_label
_atom_site_aniso_U_11
_atom_site_aniso_U_22
_atom_site_aniso_U_33
_atom_site_aniso_U_23
_atom_site_aniso_U_13
_atom_site_aniso_U_12
Ru1 0.0279(9) 0.0139(7) 0.0150(7) -0.0014(5) 0.0003(6) 0.0012(5)
Ru2 0.0259(8) 0.0158(7) 0.0161(7) -0.0025(5) 0.0011(6) 0.0038(5)
Ru3 0.0333(9) 0.0161(7) 0.0161(7) -0.0006(5) 0.0039(6) 0.0060(6)
Cl1 0.048(3) 0.026(2) 0.029(2) -0.0037(18) 0.003(2) -0.006(2)
N1 0.055(11) 0.024(7) 0.013(7) 0.003(6) -0.003(7) 0.014(7)
N2 0.061(11) 0.029(8) 0.012(7) 0.005(6) -0.006(7) 0.002(8)
N3 0.024(8) 0.021(7) 0.020(7) 0.003(5) 0.002(6) 0.006(6)
N4 0.023(8) 0.017(7) 0.020(7) -0.004(5) 0.003(6) 0.004(6)
N5 0.043(9) 0.014(7) 0.014(7) -0.003(5) 0.003(6) 0.017(6)
N6 0.054(11) 0.024(7) 0.012(7) -0.001(5) -0.004(7) 0.016(7)
O1 0.035(7) 0.009(5) 0.019(6) 0.003(4) 0.002(5) 0.007(5)
O2 0.033(7) 0.024(6) 0.018(6) 0.001(5) -0.006(5) 0.003(5)
O3 0.047(8) 0.017(6) 0.021(6) -0.005(5) 0.006(6) -0.003(5)
O4 0.055(9) 0.015(6) 0.029(7) 0.005(5) -0.007(6) 0.003(6)
O5 0.042(8) 0.017(6) 0.027(7) 0.000(5) 0.003(6) 0.003(5)
O6 0.043(8) 0.029(7) 0.035(7) 0.007(6) 0.005(6) 0.015(6)
O7 0.052(9) 0.025(6) 0.033(7) 0.006(5) 0.016(7) 0.006(6)
O8 0.023(7) 0.024(6) 0.017(6) -0.004(4) -0.003(5) -0.006(5)
O9 0.042(8) 0.010(5) 0.025(6) 0.008(4) 0.005(6) -0.006(5)
O10 0.041(7) 0.014(5) 0.026(6) 0.006(4) 0.012(6) 0.002(5)
O11 0.041(8) 0.024(6) 0.023(6) 0.005(5) 0.007(6) 0.009(5)
C1 0.044(12) 0.021(9) 0.031(11) -0.018(8) -0.013(9) -0.002(9)
C2 0.046(12) 0.021(9) 0.030(10) 0.008(7) 0.017(9) -0.001(8)
C3 0.042(13) 0.028(10) 0.044(12) -0.002(8) 0.006(10) 0.005(9)
C4 0.033(11) 0.022(8) 0.023(9) 0.008(7) 0.013(8) -0.004(7)
C5 0.082(17) 0.033(11) 0.015(9) 0.000(8) -0.019(10) 0.000(10)
C6 0.080(17) 0.042(12) 0.030(11) 0.006(9) 0.001(11) -0.027(11)
C7 0.068(15) 0.041(11) 0.011(9) 0.005(8) -0.008(9) 0.006(10)
C8 0.16(3) 0.035(11) 0.015(10) 0.005(8) -0.012(13) -0.023(14)
C9 0.083(17) 0.024(10) 0.027(10) 0.000(8) 0.006(11) -0.007(10)
C10 0.058(13) 0.005(7) 0.029(9) -0.001(6) 0.012(9) 0.002(8)
C11 0.058(14) 0.028(9) 0.023(9) 0.005(7) 0.010(9) 0.009(9)
C12 0.055(13) 0.031(10) 0.025(10) -0.001(8) 0.005(9) 0.016(9)
C13 0.067(15) 0.023(9) 0.043(12) 0.005(8) 0.012(11) 0.024(10)
C14 0.058(13) 0.025(9) 0.017(9) -0.006(7) 0.004(9) 0.008(9)
C15 0.029(10) 0.016(8) 0.016(8) 0.003(6) 0.012(7) -0.005(7)
C16 0.073(16) 0.032(11) 0.029(10) -0.006(8) 0.008(11) 0.016(11)
C17 0.080(17) 0.028(10) 0.034(11) 0.006(8) 0.002(11) 0.027(11)
C18 0.055(15) 0.022(10) 0.056(13) 0.015(9) -0.003(11) 0.002(9)
C19 0.041(12) 0.021(9) 0.029(10) -0.001(7) -0.015(9) 0.002(8)
C20 0.034(11) 0.011(8) 0.031(10) 0.005(7) 0.003(8) -0.011(7)
C21 0.014(9) 0.046(11) 0.034(10) 0.003(8) -0.005(8) 0.003(8)
C22 0.029(10) 0.003(7) 0.023(8) -0.004(6) 0.013(8) -0.004(6)
C23 0.047(12) 0.021(9) 0.035(10) 0.015(8) 0.002(9) -0.008(8)
C24 0.026(10) 0.022(8) 0.022(9) 0.002(7) -0.009(8) -0.014(7)
C25 0.036(11) 0.024(9) 0.026(9) 0.000(7) 0.002(8) 0.003(8)
C26 0.031(10) 0.027(9) 0.016(8) -0.008(7) 0.006(8) 0.010(8)
C27 0.030(10) 0.017(8) 0.028(9) -0.004(7) -0.001(8) 0.002(7)
C28 0.019(9) 0.016(8) 0.027(9) 0.001(7) 0.004(7) 0.002(7)
C29 0.068(15) 0.049(12) 0.031(10) 0.021(9) 0.030(11) 0.015(11)
P1 0.040(3) 0.038(3) 0.034(3) 0.014(2) 0.006(2) 0.008(2)
F1 0.092(11) 0.040(7) 0.107(12) 0.031(7) 0.017(9) 0.023(7)
F2 0.035(7) 0.085(9) 0.060(8) 0.030(7) -0.003(6) 0.008(6)
F3 0.066(9) 0.090(10) 0.052(8) 0.040(7) 0.026(7) 0.010(7)
F4 0.047(7) 0.049(7) 0.045(7) 0.019(5) -0.007(6) 0.000(6)
F5 0.058(8) 0.062(8) 0.054(8) 0.029(6) 0.025(7) 0.012(6)
F6 0.082(9) 0.022(6) 0.069(9) 0.004(5) 0.019(7) 0.005(6)
C01 0.065(16) 0.061(14) 0.020(10) 0.005(9) 0.009(10) -0.005(11)
Cl01 0.061(4) 0.044(3) 0.088(5) 0.016(3) 0.019(4) 0.003(3)
Cl02 0.074(4) 0.054(3) 0.033(3) -0.006(2) 0.010(3) 0.010(3)

loop_
_atom_type_symbol
_atom_type_description
_atom_type_scat_dispersion_real
_atom_type_scat_dispersion_imag
_atom_type_scat_source
C C 0.0033 0.0016 'International Tables Vol C Tables 4.2.6.8 and 6.1.1.4'
H H 0.0000 0.0000 'International Tables Vol C Tables 4.2.6.8 and 6.1.1.4'
N N 0.0061 0.0033 'International Tables Vol C Tables 4.2.6.8 and 6.1.1.4'
O O 0.0106 0.0060 'International Tables Vol C Tables 4.2.6.8 and 6.1.1.4'
F F 0.0171 0.0103 'International Tables Vol C Tables 4.2.6.8 and 6.1.1.4'
P P 0.1023 0.0942 'International Tables Vol C Tables 4.2.6.8 and 6.1.1.4'
Cl Cl 0.1484 0.1585 'International Tables Vol C Tables 4.2.6.8 and 6.1.1.4'
Ru Ru -1.2594 0.8363 'International Tables Vol C Tables 4.2.6.8 and 6.1.1.4'

loop_
_geom_angle_atom_site_label_1
_geom_angle_atom_site_label_2
_geom_angle_atom_site_label_3
_geom_angle
_geom_angle_site_symmetry_1
_geom_angle_site_symmetry_3
_geom_angle_publ_flag
O1 Ru1 N3 89.5(5) . . ?
O1 Ru1 O2 98.3(4) . . ?
N3 Ru1 O2 91.7(5) . . ?
O1 Ru1 O6 92.8(4) . . ?
N3 Ru1 O6 91.5(5) . . ?
O2 Ru1 O6 168.4(5) . . ?
O1 Ru1 N1 165.5(5) . . ?
N3 Ru1 N1 77.5(5) . . ?
O2 Ru1 N1 88.6(5) . . ?
O6 Ru1 N1 81.2(5) . . ?
O1 Ru1 O4 93.7(4) . . ?
N3 Ru1 O4 176.6(5) . . ?
O2 Ru1 O4 86.6(5) . . ?
O6 Ru1 O4 89.7(5) . . ?
N1 Ru1 O4 99.5(5) . . ?
O1 Ru2 O8 95.6(4) . . ?
O1 Ru2 N4 87.1(4) . . ?
O8 Ru2 N4 94.3(5) . . ?
O1 Ru2 O3 93.8(4) . . ?
O8 Ru2 O3 169.9(4) . . ?
N4 Ru2 O3 89.7(5) . . ?
O1 Ru2 O10 92.3(4) . . ?
O8 Ru2 O10 87.6(4) . . ?
N4 Ru2 O10 178.1(5) . . ?
O3 Ru2 O10 88.6(4) . . ?
O1 Ru2 N5 173.5(5) . . ?
O8 Ru2 N5 88.6(5) . . ?
N4 Ru2 N5 97.5(5) . . ?
O3 Ru2 N5 81.7(5) . . ?
O10 Ru2 N5 83.0(4) . . ?
O1 Ru3 O5 93.5(4) . . ?
O1 Ru3 O7 95.8(4) . . ?
O5 Ru3 O7 88.9(5) . . ?
O1 Ru3 O11 95.0(4) . . ?
O5 Ru3 O11 86.4(5) . . ?
O7 Ru3 O11 168.5(4) . . ?
O1 Ru3 O9 92.6(4) . . ?
O5 Ru3 O9 173.9(4) . . ?
O7 Ru3 O9 90.9(5) . . ?
O11 Ru3 O9 92.6(4) . . ?
O1 Ru3 N6 175.5(6) . . ?
O5 Ru3 N6 90.6(5) . . ?
O7 Ru3 N6 82.3(5) . . ?
O11 Ru3 N6 87.2(5) . . ?
O9 Ru3 N6 83.4(5) . . ?
C7 N1 N2 109.3(13) . . ?
C7 N1 Ru1 138.5(12) . . ?
N2 N1 Ru1 111.4(9) . . ?
N1 N2 C4 119.3(12) . . ?
N1 N2 C5 108.8(13) . . ?
C4 N2 C5 131.7(15) . . ?
C4 N3 N4 121.4(13) . . ?
C4 N3 Ru1 119.9(11) . . ?
N4 N3 Ru1 118.4(9) . . ?
C1 N4 N3 112.6(13) . . ?
C1 N4 Ru2 133.4(12) . . ?
N3 N4 Ru2 113.9(9) . . ?
C14 N5 C10 116.1(13) . . ?
C14 N5 Ru2 123.7(10) . . ?
C10 N5 Ru2 120.1(9) . . ?
C19 N6 C15 118.2(14) . . ?
C19 N6 Ru3 120.7(12) . . ?
C15 N6 Ru3 120.9(11) . . ?
Ru3 O1 Ru1 122.9(5) . . ?
Ru3 O1 Ru2 123.5(5) . . ?
Ru1 O1 Ru2 113.4(4) . . ?
C20 O2 Ru1 126.8(11) . . ?
C20 O3 Ru2 135.9(10) . . ?
C22 O4 Ru1 130.9(10) . . ?
C22 O5 Ru3 130.9(10) . . ?
C24 O6 Ru1 129.8(11) . . ?
C24 O7 Ru3 132.8(11) . . ?
C26 O8 Ru2 132.1(10) . . ?
C26 O9 Ru3 132.8(11) . . ?
C28 O10 Ru2 132.3(10) . . ?
C28 O11 Ru3 131.2(10) . . ?
C2 C1 N4 126.2(17) . . ?
C2 C1 Cl1 119.2(14) . . ?
N4 C1 Cl1 114.6(14) . . ?
C1 C2 C3 119.0(18) . . ?
C1 C2 H2A 120.5 . . ?
C3 C2 H2A 120.5 . . ?
C4 C3 C2 120.0(19) . . ?
C4 C3 H3A 120.0 . . ?
C2 C3 H3A 120.0 . . ?
C3 C4 N3 120.4(17) . . ?
C3 C4 N2 128.9(15) . . ?
N3 C4 N2 110.7(14) . . ?
C6 C5 N2 103.9(17) . . ?
C6 C5 C8 133.1(17) . . ?
N2 C5 C8 122.2(15) . . ?
C5 C6 C7 110.8(19) . . ?
C5 C6 H6A 124.6 . . ?
C7 C6 H6A 124.6 . . ?
N1 C7 C6 106.8(17) . . ?
N1 C7 C9 122.8(15) . . ?
C6 C7 C9 130.3(17) . . ?
C5 C8 H8A 109.5 . . ?
C5 C8 H8B 109.5 . . ?
H8A C8 H8B 109.5 . . ?
C5 C8 H8C 109.5 . . ?
H8A C8 H8C 109.5 . . ?
H8B C8 H8C 109.5 . . ?
C7 C9 H9A 109.5 . . ?
C7 C9 H9B 109.5 . . ?
H9A C9 H9B 109.5 . . ?
C7 C9 H9C 109.5 . . ?
H9A C9 H9C 109.5 . . ?
H9B C9 H9C 109.5 . . ?
N5 C10 C11 123.2(16) . . ?
N5 C10 H10A 118.4 . . ?
C11 C10 H10A 118.4 . . ?
C12 C11 C10 118.9(17) . . ?
C12 C11 H11A 120.6 . . ?
C10 C11 H11A 120.6 . . ?
C11 C12 C13 118.1(15) . . ?
C11 C12 H12A 120.9 . . ?
C13 C12 H12A 120.9 . . ?
C14 C13 C12 117.9(17) . . ?
C14 C13 H13A 121.0 . . ?
C12 C13 H13A 121.0 . . ?
N5 C14 C13 125.8(17) . . ?
N5 C14 H14A 117.1 . . ?
C13 C14 H14A 117.1 . . ?
C16 C15 N6 124.1(17) . . ?
C16 C15 H15A 117.9 . . ?
N6 C15 H15A 117.9 . . ?
C15 C16 C17 120.1(19) . . ?
C15 C16 H16A 119.9 . . ?
C17 C16 H16A 119.9 . . ?
C18 C17 C16 117.2(16) . . ?
C18 C17 H17A 121.4 . . ?
C16 C17 H17A 121.4 . . ?
C17 C18 C19 118.2(18) . . ?
C17 C18 H18A 120.9 . . ?
C19 C18 H18A 120.9 . . ?
N6 C19 C18 122.1(18) . . ?
N6 C19 H19A 119.0 . . ?
C18 C19 H19A 119.0 . . ?
O2 C20 O3 124.1(16) . . ?
O2 C20 C21 120.1(16) . . ?
O3 C20 C21 115.7(14) . . ?
C20 C21 H21A 109.5 . . ?
C20 C21 H21B 109.5 . . ?
H21A C21 H21B 109.5 . . ?
C20 C21 H21C 109.5 . . ?
H21A C21 H21C 109.5 . . ?
H21B C21 H21C 109.5 . . ?
O5 C22 O4 125.9(14) . . ?
O5 C22 C23 120.2(13) . . ?
O4 C22 C23 113.9(15) . . ?
C22 C23 H23A 109.5 . . ?
C22 C23 H23B 109.5 . . ?
H23A C23 H23B 109.5 . . ?
C22 C23 H23C 109.5 . . ?
H23A C23 H23C 109.5 . . ?
H23B C23 H23C 109.5 . . ?
O6 C24 O7 125.4(16) . . ?
O6 C24 C25 118.5(14) . . ?
O7 C24 C25 116.1(14) . . ?
C24 C25 H25A 109.5 . . ?
C24 C25 H25B 109.5 . . ?
H25A C25 H25B 109.5 . . ?
C24 C25 H25C 109.5 . . ?
H25A C25 H25C 109.5 . . ?
H25B C25 H25C 109.5 . . ?
O8 C26 O9 125.3(16) . . ?
O8 C26 C27 118.3(13) . . ?
O9 C26 C27 116.4(13) . . ?
C26 C27 H27A 109.5 . . ?
C26 C27 H27B 109.5 . . ?
H27A C27 H27B 109.5 . . ?
C26 C27 H27C 109.5 . . ?
H27A C27 H27C 109.5 . . ?
H27B C27 H27C 109.5 . . ?
O11 C28 O10 127.7(14) . . ?
O11 C28 C29 114.8(13) . . ?
O10 C28 C29 117.4(13) . . ?
C28 C29 H29A 109.5 . . ?
C28 C29 H29B 109.5 . . ?
H29A C29 H29B 109.5 . . ?
C28 C29 H29C 109.5 . . ?
H29A C29 H29C 109.5 . . ?
H29B C29 H29C 109.5 . . ?
F2 P1 F6 91.4(7) . . ?
F2 P1 F5 90.4(6) . . ?
F6 P1 F5 90.9(6) . . ?
F2 P1 F1 89.1(7) . . ?
F6 P1 F1 178.5(8) . . ?
F5 P1 F1 90.5(7) . . ?
F2 P1 F4 178.9(6) . . ?
F6 P1 F4 88.4(6) . . ?
F5 P1 F4 90.7(6) . . ?
F1 P1 F4 91.1(7) . . ?
F2 P1 F3 89.6(7) . . ?
F6 P1 F3 88.7(7) . . ?
F5 P1 F3 179.6(7) . . ?
F1 P1 F3 89.9(7) . . ?
F4 P1 F3 89.2(6) . . ?
Cl01 C01 Cl02 112.6(10) . . ?
Cl01 C01 H01A 109.1 . . ?
Cl02 C01 H01A 109.1 . . ?
Cl01 C01 H01B 109.1 . . ?
Cl02 C01 H01B 109.1 . . ?
H01A C01 H01B 107.8 . . ?

loop_
_geom_bond_atom_site_label_1
_geom_bond_atom_site_label_2
_geom_bond_distance
_geom_bond_site_symmetry_2
_geom_bond_publ_flag
Ru1 O1 1.928(10) . ?
Ru1 N3 2.007(13) . ?
Ru1 O2 2.033(11) . ?
Ru1 O6 2.041(11) . ?
Ru1 N1 2.098(12) . ?
Ru1 O4 2.102(11) . ?
Ru2 O1 1.945(9) . ?
Ru2 O8 2.059(11) . ?
Ru2 N4 2.058(13) . ?
Ru2 O3 2.066(12) . ?
Ru2 O10 2.087(10) . ?
Ru2 N5 2.110(11) . ?
Ru3 O1 1.884(9) . ?
Ru3 O5 2.035(12) . ?
Ru3 O7 2.053(11) . ?
Ru3 O11 2.076(10) . ?
Ru3 O9 2.076(11) . ?
Ru3 N6 2.144(12) . ?
Cl1 C1 1.761(17) . ?
N1 C7 1.34(2) . ?
N1 N2 1.366(19) . ?
N2 C4 1.42(2) . ?
N2 C5 1.43(2) . ?
N3 C4 1.341(18) . ?
N3 N4 1.406(17) . ?
N4 C1 1.34(2) . ?
N5 C14 1.341(19) . ?
N5 C10 1.35(2) . ?
N6 C19 1.34(2) . ?
N6 C15 1.36(2) . ?
O2 C20 1.255(18) . ?
O3 C20 1.282(19) . ?
O4 C22 1.285(17) . ?
O5 C22 1.251(18) . ?
O6 C24 1.258(18) . ?
O7 C24 1.274(18) . ?
O8 C26 1.265(17) . ?
O9 C26 1.278(18) . ?
O10 C28 1.259(16) . ?
O11 C28 1.238(16) . ?
C1 C2 1.31(2) . ?
C2 C3 1.33(2) . ?
C2 H2A 0.9500 . ?
C3 C4 1.33(2) . ?
C3 H3A 0.9500 . ?
C5 C6 1.36(3) . ?
C5 C8 1.44(2) . ?
C6 C7 1.40(2) . ?
C6 H6A 0.9500 . ?
C7 C9 1.49(2) . ?
C8 H8A 0.9800 . ?
C8 H8B 0.9800 . ?
C8 H8C 0.9800 . ?
C9 H9A 0.9800 . ?
C9 H9B 0.9800 . ?
C9 H9C 0.9800 . ?
C10 C11 1.40(2) . ?
C10 H10A 0.9500 . ?
C11 C12 1.39(2) . ?
C11 H11A 0.9500 . ?
C12 C13 1.41(2) . ?
C12 H12A 0.9500 . ?
C13 C14 1.36(2) . ?
C13 H13A 0.9500 . ?
C14 H14A 0.9500 . ?
C15 C16 1.29(2) . ?
C15 H15A 0.9500 . ?
C16 C17 1.46(3) . ?
C16 H16A 0.9500 . ?
C17 C18 1.38(3) . ?
C17 H17A 0.9500 . ?
C18 C19 1.43(2) . ?
C18 H18A 0.9500 . ?
C19 H19A 0.9500 . ?
C20 C21 1.51(2) . ?
C21 H21A 0.9800 . ?
C21 H21B 0.9800 . ?
C21 H21C 0.9800 . ?
C22 C23 1.51(2) . ?
C23 H23A 0.9800 . ?
C23 H23B 0.9800 . ?
C23 H23C 0.9800 . ?
C24 C25 1.55(2) . ?
C25 H25A 0.9800 . ?
C25 H25B 0.9800 . ?
C25 H25C 0.9800 . ?
C26 C27 1.52(2) . ?
C27 H27A 0.9800 . ?
C27 H27B 0.9800 . ?
C27 H27C 0.9800 . ?
C28 C29 1.51(2) . ?
C29 H29A 0.9800 . ?
C29 H29B 0.9800 . ?
C29 H29C 0.9800 . ?
P1 F2 1.588(12) . ?
P1 F6 1.597(11) . ?
P1 F5 1.599(11) . ?
P1 F1 1.604(12) . ?
P1 F4 1.606(11) . ?
P1 F3 1.621(11) . ?
C01 Cl01 1.75(2) . ?
C01 Cl02 1.764(19) . ?
C01 H01A 0.9900 . ?
C01 H01B 0.9900 . ?
